data_7061855
loop_
_publ_author_name
'Dkhar, Lincoln'
'Gupta, Hrishikesh'
'Poluri, Krishna Mohan'
'Gannon, Paige M.'
'Kaminsky, Werner'
'Kollipara, Mohan Rao'

_publ_section_title
;
 Influence of counterions on the formation of supramolecular platinum
 group metal complexes containing pyridyl thioamide derivatives:
 antioxidant and antimicrobial studies
;
_journal_issue 40
_journal_name_full 'New Journal of Chemistry'
_journal_page_first 19241
_journal_page_last 19253
_journal_paper_doi 10.1039/D2NJ03108F
_journal_volume 46
_journal_year 2022
_chemical_formula_moiety 'C20 H26 Cl2 N2 O Ru S'
_chemical_formula_sum 'C20 H26 Cl2 N2 O Ru S'
_chemical_formula_weight 514.46
_space_group_crystal_system monoclinic
_space_group_IT_number 14
_space_group_name_Hall '-P 2ybc'
_space_group_name_H-M_alt 'P 1 21/c 1'
_atom_sites_solution_hydrogens geom
_atom_sites_solution_primary dual
_audit_creation_date 2019-08-31
_audit_creation_method
;
Olex2 1.2
(compiled 2018.05.29 svn.r3508 for OlexSys, GUI svn.r5506)
;
_audit_update_record
;
2022-02-26 deposited with the CCDC.	2022-09-12 downloaded from the CCDC.
;
_cell_angle_alpha 90
_cell_angle_beta 114.256(6)
_cell_angle_gamma 90
_cell_formula_units_Z 4
_cell_length_a 13.3700(7)
_cell_length_b 14.7014(7)
_cell_length_c 12.4251(6)
_cell_measurement_reflns_used 3310
_cell_measurement_temperature 297.04(14)
_cell_measurement_theta_max 28.6590
_cell_measurement_theta_min 4.5260
_cell_volume 2226.6(2)
_computing_cell_refinement 'CrysAlisPro 1.171.38.43 (Rigaku OD, 2015)'
_computing_data_collection 'CrysAlisPro 1.171.38.43 (Rigaku OD, 2015)'
_computing_data_reduction 'CrysAlisPro 1.171.38.43 (Rigaku OD, 2015)'
_computing_molecular_graphics 'Olex2 (Dolomanov et al., 2009)'
_computing_publication_material 'Olex2 (Dolomanov et al., 2009)'
_computing_structure_refinement 'ShelXL (Sheldrick, 2015)'
_computing_structure_solution 'ShelXT (Sheldrick, 2015)'
_diffrn_ambient_environment air
_diffrn_ambient_temperature 297.04(14)
_diffrn_detector 'CCD plate'
_diffrn_detector_area_resol_mean 8.0640
_diffrn_detector_type Eos
_diffrn_measured_fraction_theta_full 0.994
_diffrn_measured_fraction_theta_max 0.993
_diffrn_measurement_details
;
List of Runs (angles in degrees, time in seconds):

  # Type    Start    End  Width  t~exp~   \w     \q     \k     \f   Frames
#--------------------------------------------------------------------------
  1  \w    -36.00  18.00   1.00    1.00    --   19.93 -57.00 -90.00   54
  2  \w    -18.00  18.00   1.00    1.00    --  -17.59 -99.00-120.00   36
  3  \w    -12.00  32.00   1.00    1.00    --   19.93 -99.00  30.00   44
  4  \w      0.00  83.00   1.00    1.00    --   19.93  57.00-150.00   83
;
_diffrn_measurement_device 'four-circle diffractometer'
_diffrn_measurement_device_type 'Xcalibur, Eos, Gemini'
_diffrn_measurement_method '\w scans'
_diffrn_orient_matrix_type 'CrysAlisPro convention (1999,Acta A55,543-557)'
_diffrn_orient_matrix_UB_11 -0.0402836000
_diffrn_orient_matrix_UB_12 -0.0345974000
_diffrn_orient_matrix_UB_13 -0.0221170000
_diffrn_orient_matrix_UB_21 0.0413018000
_diffrn_orient_matrix_UB_22 -0.0319214000
_diffrn_orient_matrix_UB_23 0.0043605000
_diffrn_orient_matrix_UB_31 0.0072600000
_diffrn_orient_matrix_UB_32 -0.0107564000
_diffrn_orient_matrix_UB_33 0.0584015000
_diffrn_radiation_monochromator graphite
_diffrn_radiation_probe x-ray
_diffrn_radiation_type MoK\a
_diffrn_radiation_wavelength 0.71073
_diffrn_reflns_av_R_equivalents 0.0230
_diffrn_reflns_av_unetI/netI 0.0363
_diffrn_reflns_Laue_measured_fraction_full 0.994
_diffrn_reflns_Laue_measured_fraction_max 0.993
_diffrn_reflns_limit_h_max 15
_diffrn_reflns_limit_h_min -16
_diffrn_reflns_limit_k_max 14
_diffrn_reflns_limit_k_min -18
_diffrn_reflns_limit_l_max 14
_diffrn_reflns_limit_l_min -15
_diffrn_reflns_number 8636
_diffrn_reflns_point_group_measured_fraction_full 0.994
_diffrn_reflns_point_group_measured_fraction_max 0.993
_diffrn_reflns_theta_full 26.000
_diffrn_reflns_theta_max 26.372
_diffrn_reflns_theta_min 3.236
_diffrn_source 'fine-focus sealed X-ray tube'
_diffrn_source_type 'Enhance (Mo) X-ray Source'
_exptl_absorpt_coefficient_mu 1.050
_exptl_absorpt_correction_T_max 1.00000
_exptl_absorpt_correction_T_min 0.81222
_exptl_absorpt_correction_type multi-scan
_exptl_absorpt_process_details
;
CrysAlisPro 1.171.38.43 (Rigaku Oxford Diffraction, 2015)
Empirical absorption correction using spherical harmonics,
 implemented in SCALE3 ABSPACK scaling algorithm.
;
_exptl_crystal_colour red
_exptl_crystal_colour_primary red
_exptl_crystal_density_diffrn 1.535
_exptl_crystal_description plank
_exptl_crystal_F_000 1048
_exptl_crystal_size_max 0.21
_exptl_crystal_size_mid 0.15
_exptl_crystal_size_min 0.12
_refine_diff_density_max 0.424
_refine_diff_density_min -0.573
_refine_diff_density_rms 0.075
_refine_ls_extinction_method none
_refine_ls_goodness_of_fit_ref 1.087
_refine_ls_hydrogen_treatment constr
_refine_ls_matrix_type full
_refine_ls_number_parameters 247
_refine_ls_number_reflns 4516
_refine_ls_number_restraints 0
_refine_ls_restrained_S_all 1.087
_refine_ls_R_factor_all 0.0392
_refine_ls_R_factor_gt 0.0318
_refine_ls_shift/su_max 0.001
_refine_ls_shift/su_mean 0.000
_refine_ls_structure_factor_coef Fsqd
_refine_ls_weighting_details 'w=1/[\s^2^(Fo^2^)+(0.0288P)^2^+0.8456P] where P=(Fo^2^+2Fc^2^)/3'
_refine_ls_weighting_scheme calc
_refine_ls_wR_factor_gt 0.0688
_refine_ls_wR_factor_ref 0.0720
_reflns_Friedel_coverage 0.000
_reflns_number_gt 3963
_reflns_number_total 4516
_reflns_threshold_expression 'I > 2\s(I)'
_cod_data_source_file d2nj03108f2.cif
_cod_data_source_block ld-sa2
_cod_depositor_comments 'Adding full bibliography for 7061852--7061867.cif.'
_cod_database_code 7061855
_shelx_shelxl_version_number 2016/4
_chemical_oxdiff_formula C20H26N2SRuCl2O
_shelx_space_group_comment
;
The symmetry employed for this shelxl refinement is uniquely defined
by the following loop, which should always be used as a source of
symmetry information in preference to the above space-group names.
They are only intended as comments.
;
_reflns_odcompleteness_completeness 99.09
_reflns_odcompleteness_iscentric 1
_reflns_odcompleteness_theta 26.32
_olex2_refinement_description
;
1. Fixed Uiso
 At 1.2 times of:
  All C(H) groups, All C(H,H) groups
 At 1.5 times of:
  All C(H,H,H) groups
2.a Ternary CH refined with riding coordinates:
 C12(H12)
2.b Secondary CH2 refined with riding coordinates:
 C4(H4A,H4B), C1(H1A,H1B), C3(H3A,H3B), C2(H2A,H2B)
2.c Aromatic/amide H refined with riding coordinates:
 C20(H20), C19(H19), C8(H8), C15(H15), C16(H16), C9(H9), C7(H7), C10(H10)
2.d Idealised Me refined as rotating group:
 C18(H18A,H18B,H18C), C13(H13A,H13B,H13C), C11(H11A,H11B,H11C)
;
_olex2_submission_special_instructions 'No special instructions were received'
_oxdiff_exptl_absorpt_empirical_details
;
Empirical correction (ABSPACK) includes:
- Absorption correction using spherical harmonics
- Frame scaling
;
_oxdiff_exptl_absorpt_empirical_full_max 1.220
_oxdiff_exptl_absorpt_empirical_full_min 0.800

loop_
_space_group_symop_operation_xyz
'x, y, z'
'-x, y+1/2, -z+1/2'
'-x, -y, -z'
'x, -y-1/2, z-1/2'

loop_
_atom_site_label
_atom_site_type_symbol
_atom_site_fract_x
_atom_site_fract_y
_atom_site_fract_z
_atom_site_U_iso_or_equiv
_atom_site_adp_type
_atom_site_occupancy
_atom_site_site_symmetry_order
_atom_site_calc_flag
_atom_site_refinement_flags_posn
_atom_site_refinement_flags_adp
_atom_site_refinement_flags_occupancy
_atom_site_disorder_assembly
_atom_site_disorder_group
Ru1 Ru 0.28654(2) 0.68452(2) 0.83232(2) 0.02216(8) Uani 1 1 d . . . . .
Cl1 Cl 0.37846(6) 0.61484(5) 1.02301(5) 0.03374(16) Uani 1 1 d . . . . .
Cl2 Cl 0.34255(6) 0.82958(5) 0.92894(7) 0.03864(18) Uani 1 1 d . . . . .
S1 S 0.85456(7) 0.66703(9) 0.88859(7) 0.0707(4) Uani 1 1 d . . . . .
N1 N 0.44128(17) 0.67957(15) 0.82152(18) 0.0248(5) Uani 1 1 d . . . . .
N2 N 0.72883(18) 0.66050(19) 0.6590(2) 0.0364(6) Uani 1 1 d . . . . .
O15 O 0.7163(2) 0.57332(19) 0.4517(2) 0.0635(7) Uani 1 1 d . . . . .
C14 C 0.1718(2) 0.5698(2) 0.7744(2) 0.0332(6) Uani 1 1 d . . . . .
C20 C 0.1231(2) 0.6429(2) 0.8112(2) 0.0312(6) Uani 1 1 d . . . . .
H20 H 0.093797 0.631817 0.866095 0.037 Uiso 1 1 calc R . . . .
C19 C 0.1183(2) 0.7311(2) 0.7665(2) 0.0331(6) Uani 1 1 d . . . . .
H19 H 0.087999 0.777590 0.794167 0.040 Uiso 1 1 calc R . . . .
C8 C 0.4714(2) 0.74768(19) 0.7706(2) 0.0285(6) Uani 1 1 d . . . . .
H8 H 0.426863 0.798930 0.747141 0.034 Uiso 1 1 calc R . . . .
C15 C 0.2118(2) 0.5893(2) 0.6879(2) 0.0385(7) Uani 1 1 d . . . . .
H15 H 0.242608 0.542905 0.660543 0.046 Uiso 1 1 calc R . . . .
C17 C 0.1590(2) 0.7509(2) 0.6795(2) 0.0356(7) Uani 1 1 d . . . . .
C16 C 0.2057(2) 0.6786(2) 0.6421(2) 0.0394(8) Uani 1 1 d . . . . .
H16 H 0.233432 0.689562 0.585862 0.047 Uiso 1 1 calc R . . . .
C9 C 0.5065(2) 0.6063(2) 0.8547(2) 0.0342(6) Uani 1 1 d . . . . .
H9 H 0.486239 0.557988 0.889846 0.041 Uiso 1 1 calc R . . . .
C7 C 0.5655(2) 0.7456(2) 0.7512(2) 0.0321(6) Uani 1 1 d . . . . .
H7 H 0.583509 0.794521 0.715136 0.039 Uiso 1 1 calc R . . . .
C6 C 0.6329(2) 0.6705(2) 0.7855(2) 0.0292(6) Uani 1 1 d . . . . .
C5 C 0.7374(2) 0.6647(2) 0.7688(2) 0.0330(7) Uani 1 1 d . . . . .
C4 C 0.6251(2) 0.6557(2) 0.5534(3) 0.0411(7) Uani 1 1 d . . . . .
H4A H 0.616347 0.709919 0.505916 0.049 Uiso 1 1 calc R . . . .
H4B H 0.564148 0.652702 0.576600 0.049 Uiso 1 1 calc R . . . .
C10 C 0.6023(2) 0.5997(2) 0.8388(3) 0.0371(7) Uani 1 1 d . . . . .
H10 H 0.646021 0.548086 0.863744 0.045 Uiso 1 1 calc R . . . .
C12 C 0.1780(2) 0.4773(2) 0.8301(3) 0.0444(8) Uani 1 1 d . . . . .
H12 H 0.193459 0.487345 0.913434 0.053 Uiso 1 1 calc R . . . .
C18 C 0.1573(3) 0.8463(3) 0.6361(3) 0.0544(9) Uani 1 1 d . . . . .
H18A H 0.176787 0.887820 0.701242 0.082 Uiso 1 1 calc GR . . . .
H18B H 0.085115 0.860463 0.578359 0.082 Uiso 1 1 calc GR . . . .
H18C H 0.209051 0.851712 0.601085 0.082 Uiso 1 1 calc GR . . . .
C1 C 0.8238(3) 0.6561(3) 0.6293(3) 0.0537(10) Uani 1 1 d . . . . .
H1A H 0.890658 0.652974 0.701032 0.064 Uiso 1 1 calc R . . . .
H1B H 0.826800 0.710437 0.586437 0.064 Uiso 1 1 calc R . . . .
C3 C 0.6247(3) 0.5729(2) 0.4823(3) 0.0512(8) Uani 1 1 d . . . . .
H3A H 0.627134 0.518600 0.527742 0.061 Uiso 1 1 calc R . . . .
H3B H 0.557395 0.571371 0.410983 0.061 Uiso 1 1 calc R . . . .
C13 C 0.2679(3) 0.4158(2) 0.8263(3) 0.0591(10) Uani 1 1 d . . . . .
H13A H 0.254563 0.403615 0.745623 0.089 Uiso 1 1 calc GR . . . .
H13B H 0.268237 0.359627 0.865818 0.089 Uiso 1 1 calc GR . . . .
H13C H 0.337710 0.445322 0.865021 0.089 Uiso 1 1 calc GR . . . .
C2 C 0.8146(3) 0.5738(3) 0.5551(3) 0.0709(12) Uani 1 1 d . . . . .
H2A H 0.876515 0.572018 0.533470 0.085 Uiso 1 1 calc R . . . .
H2B H 0.817540 0.519621 0.600913 0.085 Uiso 1 1 calc R . . . .
C11 C 0.0657(3) 0.4322(3) 0.7730(5) 0.0922(16) Uani 1 1 d . . . . .
H11A H 0.011458 0.471373 0.780465 0.138 Uiso 1 1 calc GR . . . .
H11B H 0.067090 0.375394 0.811678 0.138 Uiso 1 1 calc GR . . . .
H11C H 0.047904 0.421455 0.690972 0.138 Uiso 1 1 calc GR . . . .

loop_
_atom_site_aniso_label
_atom_site_aniso_U_11
_atom_site_aniso_U_22
_atom_site_aniso_U_33
_atom_site_aniso_U_23
_atom_site_aniso_U_13
_atom_site_aniso_U_12
Ru1 0.01740(11) 0.02745(13) 0.02310(11) -0.00088(9) 0.00982(9) 0.00134(9)
Cl1 0.0350(4) 0.0388(4) 0.0258(3) 0.0037(3) 0.0108(3) 0.0001(3)
Cl2 0.0375(4) 0.0313(4) 0.0477(4) -0.0094(3) 0.0181(3) -0.0016(3)
S1 0.0235(4) 0.1480(11) 0.0351(4) 0.0010(6) 0.0065(4) 0.0107(5)
N1 0.0205(10) 0.0288(12) 0.0263(11) 0.0018(10) 0.0110(9) 0.0016(9)
N2 0.0229(12) 0.0560(17) 0.0322(12) -0.0016(12) 0.0135(10) 0.0025(11)
O15 0.0639(16) 0.0794(19) 0.0529(14) -0.0166(14) 0.0297(13) 0.0135(15)
C14 0.0204(13) 0.0383(17) 0.0370(15) -0.0063(13) 0.0078(12) -0.0049(12)
C20 0.0173(12) 0.0438(17) 0.0335(14) 0.0008(13) 0.0115(11) -0.0031(12)
C19 0.0170(13) 0.0444(18) 0.0363(14) 0.0034(14) 0.0094(12) 0.0071(12)
C8 0.0242(13) 0.0323(15) 0.0306(13) 0.0067(12) 0.0129(11) 0.0058(12)
C15 0.0262(15) 0.050(2) 0.0370(15) -0.0186(15) 0.0108(13) -0.0026(14)
C17 0.0210(13) 0.0512(19) 0.0296(14) 0.0073(14) 0.0054(12) 0.0045(13)
C16 0.0280(15) 0.067(2) 0.0223(13) -0.0036(14) 0.0091(12) -0.0029(15)
C9 0.0327(15) 0.0313(16) 0.0464(16) 0.0108(14) 0.0241(14) 0.0054(13)
C7 0.0299(14) 0.0362(16) 0.0355(14) 0.0097(13) 0.0187(12) 0.0015(13)
C6 0.0191(13) 0.0422(17) 0.0259(13) 0.0019(12) 0.0088(11) 0.0029(12)
C5 0.0242(14) 0.0440(18) 0.0324(14) 0.0022(13) 0.0131(12) 0.0028(13)
C4 0.0315(16) 0.056(2) 0.0319(15) -0.0019(15) 0.0091(13) 0.0088(15)
C10 0.0290(15) 0.0404(17) 0.0463(16) 0.0142(15) 0.0199(13) 0.0152(13)
C12 0.0337(16) 0.0372(18) 0.0569(19) -0.0045(16) 0.0131(15) -0.0094(14)
C18 0.0416(19) 0.066(2) 0.052(2) 0.0268(19) 0.0162(16) 0.0133(18)
C1 0.0339(17) 0.090(3) 0.0472(18) -0.0055(19) 0.0263(16) -0.0007(18)
C3 0.0477(19) 0.051(2) 0.0498(19) -0.0063(17) 0.0151(16) 0.0022(17)
C13 0.060(2) 0.0369(19) 0.076(3) -0.0025(19) 0.024(2) 0.0059(18)
C2 0.057(2) 0.097(3) 0.069(3) -0.011(2) 0.035(2) 0.024(2)
C11 0.049(2) 0.060(3) 0.143(4) 0.010(3) 0.014(3) -0.028(2)

loop_
_atom_type_symbol
_atom_type_description
_atom_type_scat_dispersion_real
_atom_type_scat_dispersion_imag
_atom_type_scat_source
C C 0.0033 0.0016 'International Tables Vol C Tables 4.2.6.8 and 6.1.1.4'
H H 0.0000 0.0000 'International Tables Vol C Tables 4.2.6.8 and 6.1.1.4'
Cl Cl 0.1484 0.1585 'International Tables Vol C Tables 4.2.6.8 and 6.1.1.4'
N N 0.0061 0.0033 'International Tables Vol C Tables 4.2.6.8 and 6.1.1.4'
O O 0.0106 0.0060 'International Tables Vol C Tables 4.2.6.8 and 6.1.1.4'
Ru Ru -1.2594 0.8363 'International Tables Vol C Tables 4.2.6.8 and 6.1.1.4'
S S 0.1246 0.1234 'International Tables Vol C Tables 4.2.6.8 and 6.1.1.4'

loop_
_geom_angle_atom_site_label_1
_geom_angle_atom_site_label_2
_geom_angle_atom_site_label_3
_geom_angle
_geom_angle_site_symmetry_1
_geom_angle_site_symmetry_3
_geom_angle_publ_flag
Cl1 Ru1 Cl2 87.58(3) . . ?
N1 Ru1 Cl1 86.04(6) . . ?
N1 Ru1 Cl2 87.17(6) . . ?
N1 Ru1 C14 121.34(9) . . ?
N1 Ru1 C20 159.29(10) . . ?
N1 Ru1 C19 150.81(9) . . ?
N1 Ru1 C15 93.16(9) . . ?
N1 Ru1 C17 113.01(9) . . ?
N1 Ru1 C16 89.54(9) . . ?
C14 Ru1 Cl1 90.06(8) . . ?
C14 Ru1 Cl2 151.17(7) . . ?
C20 Ru1 Cl1 94.61(7) . . ?
C20 Ru1 Cl2 113.54(8) . . ?
C20 Ru1 C14 38.05(10) . . ?
C20 Ru1 C17 68.64(10) . . ?
C19 Ru1 Cl1 122.56(7) . . ?
C19 Ru1 Cl2 88.31(8) . . ?
C19 Ru1 C14 68.94(11) . . ?
C19 Ru1 C20 37.63(11) . . ?
C19 Ru1 C15 80.65(11) . . ?
C19 Ru1 C17 38.20(10) . . ?
C15 Ru1 Cl1 114.54(9) . . ?
C15 Ru1 Cl2 157.86(9) . . ?
C15 Ru1 C14 37.80(10) . . ?
C15 Ru1 C20 67.71(10) . . ?
C15 Ru1 C17 68.94(12) . . ?
C17 Ru1 Cl1 160.75(7) . . ?
C17 Ru1 Cl2 90.55(9) . . ?
C17 Ru1 C14 82.39(11) . . ?
C16 Ru1 Cl1 152.23(9) . . ?
C16 Ru1 Cl2 119.61(9) . . ?
C16 Ru1 C14 69.01(11) . . ?
C16 Ru1 C20 80.24(10) . . ?
C16 Ru1 C19 67.91(10) . . ?
C16 Ru1 C15 38.31(12) . . ?
C16 Ru1 C17 37.66(11) . . ?
C8 N1 Ru1 119.72(17) . . ?
C8 N1 C9 117.7(2) . . ?
C9 N1 Ru1 122.30(17) . . ?
C5 N2 C4 125.0(2) . . ?
C5 N2 C1 123.1(2) . . ?
C1 N2 C4 111.9(2) . . ?
C2 O15 C3 109.7(3) . . ?
C20 C14 Ru1 70.45(16) . . ?
C20 C14 C12 118.5(2) . . ?
C15 C14 Ru1 70.20(16) . . ?
C15 C14 C20 117.2(3) . . ?
C15 C14 C12 124.3(3) . . ?
C12 C14 Ru1 129.9(2) . . ?
Ru1 C20 H20 131.6 . . ?
C14 C20 Ru1 71.50(14) . . ?
C14 C20 H20 119.2 . . ?
C19 C20 Ru1 70.62(14) . . ?
C19 C20 C14 121.5(2) . . ?
C19 C20 H20 119.2 . . ?
Ru1 C19 H19 129.5 . . ?
C20 C19 Ru1 71.75(15) . . ?
C20 C19 H19 119.3 . . ?
C20 C19 C17 121.3(3) . . ?
C17 C19 Ru1 71.96(15) . . ?
C17 C19 H19 119.3 . . ?
N1 C8 H8 118.5 . . ?
N1 C8 C7 122.9(3) . . ?
C7 C8 H8 118.5 . . ?
Ru1 C15 H15 130.8 . . ?
C14 C15 Ru1 72.00(16) . . ?
C14 C15 H15 119.5 . . ?
C14 C15 C16 121.0(3) . . ?
C16 C15 Ru1 70.46(17) . . ?
C16 C15 H15 119.5 . . ?
C19 C17 Ru1 69.84(15) . . ?
C19 C17 C18 120.6(3) . . ?
C16 C17 Ru1 69.89(16) . . ?
C16 C17 C19 117.1(3) . . ?
C16 C17 C18 122.1(3) . . ?
C18 C17 Ru1 128.2(2) . . ?
Ru1 C16 H16 129.9 . . ?
C15 C16 Ru1 71.23(16) . . ?
C15 C16 H16 119.1 . . ?
C17 C16 Ru1 72.46(15) . . ?
C17 C16 C15 121.8(2) . . ?
C17 C16 H16 119.1 . . ?
N1 C9 H9 118.7 . . ?
N1 C9 C10 122.6(2) . . ?
C10 C9 H9 118.7 . . ?
C8 C7 H7 120.2 . . ?
C8 C7 C6 119.5(2) . . ?
C6 C7 H7 120.2 . . ?
C7 C6 C5 122.1(2) . . ?
C7 C6 C10 117.8(2) . . ?
C10 C6 C5 120.0(2) . . ?
N2 C5 S1 125.2(2) . . ?
N2 C5 C6 117.1(2) . . ?
C6 C5 S1 117.75(19) . . ?
N2 C4 H4A 109.7 . . ?
N2 C4 H4B 109.7 . . ?
N2 C4 C3 109.7(3) . . ?
H4A C4 H4B 108.2 . . ?
C3 C4 H4A 109.7 . . ?
C3 C4 H4B 109.7 . . ?
C9 C10 C6 119.5(3) . . ?
C9 C10 H10 120.3 . . ?
C6 C10 H10 120.3 . . ?
C14 C12 H12 107.2 . . ?
C14 C12 C13 114.6(3) . . ?
C14 C12 C11 108.6(3) . . ?
C13 C12 H12 107.2 . . ?
C13 C12 C11 111.5(3) . . ?
C11 C12 H12 107.2 . . ?
C17 C18 H18A 109.5 . . ?
C17 C18 H18B 109.5 . . ?
C17 C18 H18C 109.5 . . ?
H18A C18 H18B 109.5 . . ?
H18A C18 H18C 109.5 . . ?
H18B C18 H18C 109.5 . . ?
N2 C1 H1A 109.8 . . ?
N2 C1 H1B 109.8 . . ?
N2 C1 C2 109.4(3) . . ?
H1A C1 H1B 108.3 . . ?
C2 C1 H1A 109.8 . . ?
C2 C1 H1B 109.8 . . ?
O15 C3 C4 111.0(3) . . ?
O15 C3 H3A 109.4 . . ?
O15 C3 H3B 109.4 . . ?
C4 C3 H3A 109.4 . . ?
C4 C3 H3B 109.4 . . ?
H3A C3 H3B 108.0 . . ?
C12 C13 H13A 109.5 . . ?
C12 C13 H13B 109.5 . . ?
C12 C13 H13C 109.5 . . ?
H13A C13 H13B 109.5 . . ?
H13A C13 H13C 109.5 . . ?
H13B C13 H13C 109.5 . . ?
O15 C2 C1 112.0(3) . . ?
O15 C2 H2A 109.2 . . ?
O15 C2 H2B 109.2 . . ?
C1 C2 H2A 109.2 . . ?
C1 C2 H2B 109.2 . . ?
H2A C2 H2B 107.9 . . ?
C12 C11 H11A 109.5 . . ?
C12 C11 H11B 109.5 . . ?
C12 C11 H11C 109.5 . . ?
H11A C11 H11B 109.5 . . ?
H11A C11 H11C 109.5 . . ?
H11B C11 H11C 109.5 . . ?

loop_
_geom_bond_atom_site_label_1
_geom_bond_atom_site_label_2
_geom_bond_distance
_geom_bond_site_symmetry_2
_geom_bond_publ_flag
Ru1 Cl1 2.4045(7) . ?
Ru1 Cl2 2.4107(7) . ?
Ru1 N1 2.1287(19) . ?
Ru1 C14 2.193(3) . ?
Ru1 C20 2.179(2) . ?
Ru1 C19 2.164(2) . ?
Ru1 C15 2.169(3) . ?
Ru1 C17 2.192(3) . ?
Ru1 C16 2.159(3) . ?
S1 C5 1.659(3) . ?
N1 C8 1.332(3) . ?
N1 C9 1.340(3) . ?
N2 C5 1.323(3) . ?
N2 C4 1.468(4) . ?
N2 C1 1.462(3) . ?
O15 C3 1.424(4) . ?
O15 C2 1.411(4) . ?
C14 C20 1.425(4) . ?
C14 C15 1.413(4) . ?
C14 C12 1.512(4) . ?
C20 H20 0.9300 . ?
C20 C19 1.401(4) . ?
C19 H19 0.9300 . ?
C19 C17 1.426(4) . ?
C8 H8 0.9300 . ?
C8 C7 1.375(3) . ?
C15 H15 0.9300 . ?
C15 C16 1.420(5) . ?
C17 C16 1.405(4) . ?
C17 C18 1.499(4) . ?
C16 H16 0.9300 . ?
C9 H9 0.9300 . ?
C9 C10 1.378(4) . ?
C7 H7 0.9300 . ?
C7 C6 1.377(4) . ?
C6 C5 1.497(3) . ?
C6 C10 1.383(4) . ?
C4 H4A 0.9700 . ?
C4 H4B 0.9700 . ?
C4 C3 1.503(4) . ?
C10 H10 0.9300 . ?
C12 H12 0.9800 . ?
C12 C13 1.520(4) . ?
C12 C11 1.524(4) . ?
C18 H18A 0.9600 . ?
C18 H18B 0.9600 . ?
C18 H18C 0.9600 . ?
C1 H1A 0.9700 . ?
C1 H1B 0.9700 . ?
C1 C2 1.496(5) . ?
C3 H3A 0.9700 . ?
C3 H3B 0.9700 . ?
C13 H13A 0.9600 . ?
C13 H13B 0.9600 . ?
C13 H13C 0.9600 . ?
C2 H2A 0.9700 . ?
C2 H2B 0.9700 . ?
C11 H11A 0.9600 . ?
C11 H11B 0.9600 . ?
C11 H11C 0.9600 . ?

loop_
_geom_torsion_atom_site_label_1
_geom_torsion_atom_site_label_2
_geom_torsion_atom_site_label_3
_geom_torsion_atom_site_label_4
_geom_torsion
_geom_torsion_site_symmetry_1
_geom_torsion_site_symmetry_2
_geom_torsion_site_symmetry_3
_geom_torsion_site_symmetry_4
_geom_torsion_publ_flag
Ru1 N1 C8 C7 -174.1(2) . . . . ?
Ru1 N1 C9 C10 174.4(2) . . . . ?
Ru1 C14 C20 C19 52.0(2) . . . . ?
Ru1 C14 C15 C16 -52.8(2) . . . . ?
Ru1 C14 C12 C13 -68.6(4) . . . . ?
Ru1 C14 C12 C11 166.0(3) . . . . ?
Ru1 C20 C19 C17 54.4(2) . . . . ?
Ru1 C19 C17 C16 53.2(2) . . . . ?
Ru1 C19 C17 C18 -123.3(3) . . . . ?
Ru1 C15 C16 C17 -54.1(2) . . . . ?
Ru1 C17 C16 C15 53.6(2) . . . . ?
N1 C8 C7 C6 -0.2(4) . . . . ?
N1 C9 C10 C6 -0.7(5) . . . . ?
N2 C4 C3 O15 -56.7(3) . . . . ?
N2 C1 C2 O15 57.1(4) . . . . ?
C14 C20 C19 Ru1 -52.4(2) . . . . ?
C14 C20 C19 C17 2.0(4) . . . . ?
C14 C15 C16 Ru1 53.5(2) . . . . ?
C14 C15 C16 C17 -0.7(4) . . . . ?
C20 C14 C15 Ru1 54.2(2) . . . . ?
C20 C14 C15 C16 1.5(4) . . . . ?
C20 C14 C12 C13 -156.2(3) . . . . ?
C20 C14 C12 C11 78.4(4) . . . . ?
C20 C19 C17 Ru1 -54.3(2) . . . . ?
C20 C19 C17 C16 -1.1(4) . . . . ?
C20 C19 C17 C18 -177.5(3) . . . . ?
C19 C17 C16 Ru1 -53.1(2) . . . . ?
C19 C17 C16 C15 0.5(4) . . . . ?
C8 N1 C9 C10 0.5(4) . . . . ?
C8 C7 C6 C5 -178.9(2) . . . . ?
C8 C7 C6 C10 -0.1(4) . . . . ?
C15 C14 C20 Ru1 -54.1(2) . . . . ?
C15 C14 C20 C19 -2.1(4) . . . . ?
C15 C14 C12 C13 23.5(4) . . . . ?
C15 C14 C12 C11 -102.0(4) . . . . ?
C9 N1 C8 C7 0.0(4) . . . . ?
C7 C6 C5 S1 111.1(3) . . . . ?
C7 C6 C5 N2 -67.2(4) . . . . ?
C7 C6 C10 C9 0.5(4) . . . . ?
C5 N2 C4 C3 -123.7(3) . . . . ?
C5 N2 C1 C2 124.1(3) . . . . ?
C5 C6 C10 C9 179.3(3) . . . . ?
C4 N2 C5 S1 178.1(3) . . . . ?
C4 N2 C5 C6 -3.8(5) . . . . ?
C4 N2 C1 C2 -53.5(4) . . . . ?
C10 C6 C5 S1 -67.7(3) . . . . ?
C10 C6 C5 N2 114.1(3) . . . . ?
C12 C14 C20 Ru1 125.6(2) . . . . ?
C12 C14 C20 C19 177.6(3) . . . . ?
C12 C14 C15 Ru1 -125.4(3) . . . . ?
C12 C14 C15 C16 -178.2(3) . . . . ?
C18 C17 C16 Ru1 123.3(3) . . . . ?
C18 C17 C16 C15 176.8(3) . . . . ?
C1 N2 C5 S1 0.8(5) . . . . ?
C1 N2 C5 C6 179.0(3) . . . . ?
C1 N2 C4 C3 53.8(4) . . . . ?
C3 O15 C2 C1 -60.8(4) . . . . ?
C2 O15 C3 C4 60.2(4) . . . . ?
